data_4308149
loop_
_publ_author_name
'Sanjit Konar'
'Jerzy Zo\'n'
'Andrey V. Prosvirin'
'Kim R. Dunbar'
'Abraham Clearfield'

_publ_section_title
;
Synthesis and Characterization of Four Metal-Organophosphonates with
One-, Two-, and Three-Dimensional Structures
;
_journal_name_full 'Inorganic Chemistry'
_journal_page_first 5229
_journal_page_last 5236
_journal_paper_doi 10.1021/ic070132u
_journal_volume 46
_journal_year 2007
_chemical_formula_sum 'C5 H6 Cl2 N O3 P Zn'
_chemical_formula_weight 295.34
_chemical_name_systematic
; 
 ? 
;
_space_group_IT_number 14
_symmetry_cell_setting monoclinic
_symmetry_space_group_name_Hall '-P 2yn'
_symmetry_space_group_name_H-M 'P 1 21/n 1'
_atom_sites_solution_hydrogens geom
_atom_sites_solution_primary direct
_atom_sites_solution_secondary difmap
_audit_creation_method SHELXL-97
_cell_angle_alpha 90.00
_cell_angle_beta 90.860(11)
_cell_angle_gamma 90.00
_cell_formula_units_Z 4
_cell_length_a 8.497(5)
_cell_length_b 9.391(5)
_cell_length_c 12.378(6)
_cell_measurement_reflns_used 786
_cell_measurement_temperature 110(2)
_cell_measurement_theta_max 0.00
_cell_measurement_theta_min 0.00
_cell_volume 987.6(9)
_computing_cell_refinement 'Bruker SMART'
_computing_data_collection 'Bruker SMART'
_computing_data_reduction 'Bruker SAINT'
_computing_molecular_graphics 'Bruker SHELXTL'
_computing_publication_material 'Bruker SHELXTL'
_computing_structure_refinement 'SHELXL-97 (Sheldrick, 1997)'
_computing_structure_solution 'SHELXS-97 (Sheldrick, 1990)'
_diffrn_ambient_temperature 273(2)
_diffrn_measured_fraction_theta_full 0.999
_diffrn_measured_fraction_theta_max 0.999
_diffrn_measurement_device_type 'CCD area detector'
_diffrn_measurement_method 'phi and omega scans'
_diffrn_radiation_monochromator graphite
_diffrn_radiation_source 'fine-focus sealed tube'
_diffrn_radiation_type MoK\a
_diffrn_radiation_wavelength 0.71073
_diffrn_reflns_av_R_equivalents 0.0672
_diffrn_reflns_av_sigmaI/netI 0.0653
_diffrn_reflns_limit_h_max 9
_diffrn_reflns_limit_h_min -8
_diffrn_reflns_limit_k_max 9
_diffrn_reflns_limit_k_min -10
_diffrn_reflns_limit_l_max 13
_diffrn_reflns_limit_l_min -7
_diffrn_reflns_number 4363
_diffrn_reflns_theta_full 23.66
_diffrn_reflns_theta_max 23.66
_diffrn_reflns_theta_min 2.72
_exptl_absorpt_coefficient_mu 3.161
_exptl_absorpt_correction_type 'Bruker SADABS V2.10'
_exptl_crystal_colour Colorless
_exptl_crystal_density_diffrn 1.986
_exptl_crystal_density_meas 0
_exptl_crystal_density_method 'not measured'
_exptl_crystal_description Block
_exptl_crystal_F_000 584
_exptl_crystal_size_max 0.35
_exptl_crystal_size_mid 0.22
_exptl_crystal_size_min 0.15
_refine_diff_density_max 2.416
_refine_diff_density_min -2.295
_refine_diff_density_rms 0.477
_refine_ls_extinction_method none
_refine_ls_goodness_of_fit_ref 1.128
_refine_ls_hydrogen_treatment mixed
_refine_ls_matrix_type full
_refine_ls_number_parameters 118
_refine_ls_number_reflns 1491
_refine_ls_number_restraints 0
_refine_ls_restrained_S_all 1.128
_refine_ls_R_factor_all 0.0834
_refine_ls_R_factor_gt 0.0727
_refine_ls_shift/su_max 0.000
_refine_ls_shift/su_mean 0.000
_refine_ls_structure_factor_coef Fsqd
_refine_ls_weighting_details 'calc w=1/[\s^2^(Fo^2^)+(0.1654P)^2^+0.0000P] where P=(Fo^2^+2Fc^2^)/3'
_refine_ls_weighting_scheme calc
_refine_ls_wR_factor_gt 0.2028
_refine_ls_wR_factor_ref 0.2135
_reflns_number_gt 1353
_reflns_number_total 1491
_reflns_threshold_expression >2sigma(I)
_cod_data_source_file ic070132u-file004.cif
_cod_data_source_block Complex_3
_cod_depositor_comments
;
The following automatic conversions were performed:
'_symmetry_cell_setting' value 'Monoclinic' changed to 'monoclinic'
according to '/home/saulius/struct/CIF-dictionaries/cif_core.dic'
dictionary named 'cif_core.dic' version 2.4.1 from 2010-06-29.

Automatic conversion script
Id: cif_fix_enum 1527 2010-12-29 10:47:43Z saulius 
;
_cod_database_code 4308149

loop_
_symmetry_equiv_pos_as_xyz
'x, y, z'
'-x+1/2, y+1/2, -z+1/2'
'-x, -y, -z'
'x-1/2, -y-1/2, z-1/2'

loop_
_atom_site_label
_atom_site_type_symbol
_atom_site_fract_x
_atom_site_fract_y
_atom_site_fract_z
_atom_site_U_iso_or_equiv
_atom_site_adp_type
_atom_site_occupancy
_atom_site_symmetry_multiplicity
_atom_site_calc_flag
_atom_site_refinement_flags
_atom_site_disorder_assembly
_atom_site_disorder_group
Zn1 Zn 0.13584(8) 0.29604(6) 0.52997(6) 0.0123(5) Uani 1 1 d . . .
Cl1 Cl 0.3324(2) 0.30784(14) 0.41543(14) 0.0187(6) Uani 1 1 d . . .
P3 P -0.13440(18) 0.40175(14) 0.35600(13) 0.0116(5) Uani 1 1 d . . .
Cl2 Cl 0.09503(19) 0.08606(14) 0.61358(12) 0.0178(6) Uani 1 1 d . . .
O2 O -0.0704(5) 0.3347(4) 0.4583(4) 0.0155(10) Uani 1 1 d . . .
O7 O 0.1503(5) 0.4387(4) 0.6445(3) 0.0167(10) Uani 1 1 d . . .
O1 O -0.2926(5) 0.3216(4) 0.3361(4) 0.0173(11) Uani 1 1 d . . .
H7 H -0.3322 0.3479 0.2787 0.026 Uiso 1 1 calc R . .
C1 C 0.0190(8) 0.2160(6) 0.2162(6) 0.0161(16) Uani 1 1 d . . .
H1 H -0.0330 0.1434 0.2523 0.019 Uiso 1 1 calc R . .
N1 N 0.1931(7) 0.2911(5) 0.0845(5) 0.0186(14) Uani 1 1 d . . .
H2 H 0.2594 0.2702 0.0351 0.022 Uiso 1 1 calc R . .
C3 C -0.0066(7) 0.3575(6) 0.2439(5) 0.0116(13) Uani 1 1 d . . .
C4 C 0.1203(9) 0.1845(7) 0.1360(6) 0.0225(17) Uani 1 1 d . . .
H4 H 0.1392 0.0904 0.1169 0.027 Uiso 1 1 calc R . .
C5 C 0.0654(7) 0.4638(6) 0.1860(5) 0.0165(14) Uani 1 1 d . . .
H5 H 0.0449 0.5589 0.2011 0.020 Uiso 1 1 calc R . .
C6 C 0.1670(8) 0.4278(7) 0.1063(5) 0.0209(16) Uani 1 1 d . . .
H6 H 0.2178 0.4984 0.0674 0.025 Uiso 1 1 calc R . .

loop_
_atom_site_aniso_label
_atom_site_aniso_U_11
_atom_site_aniso_U_22
_atom_site_aniso_U_33
_atom_site_aniso_U_23
_atom_site_aniso_U_13
_atom_site_aniso_U_12
Zn1 0.0259(7) 0.0048(6) 0.0062(7) -0.0003(2) 0.0065(4) 0.0012(2)
Cl1 0.0302(11) 0.0103(9) 0.0162(11) -0.0016(6) 0.0139(8) 0.0001(5)
P3 0.0248(11) 0.0061(9) 0.0041(10) -0.0001(6) 0.0073(8) 0.0005(6)
Cl2 0.0362(10) 0.0070(8) 0.0102(11) 0.0019(5) 0.0032(8) -0.0029(6)
O2 0.029(3) 0.0110(19) 0.006(2) 0.0003(18) 0.0039(19) -0.0027(19)
O7 0.032(3) 0.010(2) 0.009(2) 0.0012(18) 0.0059(19) 0.0061(18)
O1 0.023(3) 0.021(2) 0.008(3) 0.0020(19) 0.003(2) -0.0020(18)
C1 0.025(4) 0.008(3) 0.016(4) -0.001(2) 0.007(3) 0.000(2)
N1 0.029(3) 0.020(3) 0.007(3) -0.003(2) 0.008(3) 0.001(2)
C3 0.026(3) 0.005(3) 0.003(3) 0.000(2) 0.002(3) -0.001(2)
C4 0.042(5) 0.009(3) 0.017(4) -0.007(3) 0.009(3) 0.004(3)
C5 0.031(4) 0.006(3) 0.013(4) 0.000(2) 0.010(3) 0.002(2)
C6 0.030(4) 0.014(3) 0.019(4) 0.005(3) 0.011(3) -0.006(3)

loop_
_atom_type_symbol
_atom_type_description
_atom_type_scat_dispersion_real
_atom_type_scat_dispersion_imag
_atom_type_scat_source
C C 0.0033 0.0016 'International Tables Vol C Tables 4.2.6.8 and 6.1.1.4'
H H 0.0000 0.0000 'International Tables Vol C Tables 4.2.6.8 and 6.1.1.4'
N N 0.0061 0.0033 'International Tables Vol C Tables 4.2.6.8 and 6.1.1.4'
O O 0.0106 0.0060 'International Tables Vol C Tables 4.2.6.8 and 6.1.1.4'
P P 0.1023 0.0942 'International Tables Vol C Tables 4.2.6.8 and 6.1.1.4'
Zn Zn 0.2839 1.4301 'International Tables Vol C Tables 4.2.6.8 and 6.1.1.4'
Cl Cl 0.1484 0.1585 'International Tables Vol C Tables 4.2.6.8 and 6.1.1.4'

loop_
_geom_angle_atom_site_label_1
_geom_angle_atom_site_label_2
_geom_angle_atom_site_label_3
_geom_angle
_geom_angle_site_symmetry_1
_geom_angle_site_symmetry_3
_geom_angle_publ_flag
O7 Zn1 O2 104.14(17) . . ?
O7 Zn1 Cl1 113.03(13) . . ?
O2 Zn1 Cl1 112.00(14) . . ?
O7 Zn1 Cl2 105.98(13) . . ?
O2 Zn1 Cl2 102.94(13) . . ?
Cl1 Zn1 Cl2 117.45(6) . . ?
O7 P3 O2 116.8(3) 3_566 . ?
O7 P3 O1 113.8(3) 3_566 . ?
O2 P3 O1 103.3(3) . . ?
O7 P3 C3 106.2(2) 3_566 . ?
O2 P3 C3 109.4(3) . . ?
O1 P3 C3 107.0(3) . . ?
P3 O2 Zn1 139.1(3) . . ?
P3 O7 Zn1 132.5(3) 3_566 . ?
C4 C1 C3 119.5(6) . . ?
C6 N1 C4 122.9(6) . . ?
C5 C3 C1 119.5(6) . . ?
C5 C3 P3 120.4(4) . . ?
C1 C3 P3 120.2(5) . . ?
N1 C4 C1 119.2(6) . . ?
C6 C5 C3 119.2(5) . . ?
N1 C6 C5 119.7(6) . . ?

loop_
_geom_bond_atom_site_label_1
_geom_bond_atom_site_label_2
_geom_bond_distance
_geom_bond_site_symmetry_2
_geom_bond_publ_flag
Zn1 O7 1.953(4) . ?
Zn1 O2 1.986(5) . ?
Zn1 Cl1 2.2095(19) . ?
Zn1 Cl2 2.2562(18) . ?
P3 O7 1.504(4) 3_566 ?
P3 O2 1.508(5) . ?
P3 O1 1.557(5) . ?
P3 C3 1.822(6) . ?
O7 P3 1.504(4) 3_566 ?
C1 C4 1.357(10) . ?
C1 C3 1.391(8) . ?
N1 C6 1.331(8) . ?
N1 C4 1.342(8) . ?
C3 C5 1.377(8) . ?
C5 C6 1.363(8) . ?
